data_9010784
loop_
_publ_author_name
'Pekov, I. V.'
'Pasero, M.'
'Yaskovskaya, A. N.'
'Chukanov, N. V.'
'Pushcharovsky, D. Y.'
'Merlino, S.'
'Zubkova, N. V.'
'Kononkova, N. N.'
'Men'shikov, Y. P.'
'Zadov, A. E.'

_publ_section_title
;Fluorcalciobritholite, (Ca,REE)5[(Si,P)O4]3F, a new mineral: description and
 crystal chemistry Locality: Mount Kukisvumchorr, Khibiny alkaline complex,
 Kola Peninsula, Russia
;
_journal_name_full 'European Journal of Mineralogy'
_journal_page_first 95
_journal_page_last 103
_journal_paper_doi 10.1127/0935-1221/2007/0019-0095
_journal_volume 19
_journal_year 2007
_chemical_compound_source 'Mount Kukisvumchorr, Khibiny alkaline complex, Kola Peninsula, Russia'
_chemical_formula_sum 'Ca3.006 Ce0.931 F La0.542 Nd0.261 O12 P1.05 Pr0.079 Si1.95 Y0.179'
_chemical_name_mineral Fluorcalciobritholite
_space_group_IT_number 176
_symmetry_space_group_name_Hall '-P 6c'
_symmetry_space_group_name_H-M 'P 63/m'
_cell_angle_alpha 90
_cell_angle_beta 90
_cell_angle_gamma 120
_cell_length_a 9.580
_cell_length_b 9.580
_cell_length_c 6.985
_cell_formula_units_Z 2
_cell_volume 555.173
_database_code_amcsd 0007198
_exptl_crystal_density_diffrn 4.123
_cod_original_formula_sum 'Ca3.006 Ce.931 La.542 Nd.261 Y.179 Pr.079 (Si1.95 P1.05) O12 F'
_cod_database_code 9010784

loop_
_space_group_symop_operation_xyz
x,y,z
-x+y,-x,1/2-z
x-y,x,1/2+z
y,-x+y,-z
-y,x-y,z
x,y,1/2-z
-x,-y,1/2+z
x-y,x,-z
-x+y,-x,z
-y,x-y,1/2-z
y,-x+y,1/2+z
-x,-y,-z

loop_
_atom_site_aniso_label
_atom_site_aniso_U_11
_atom_site_aniso_U_22
_atom_site_aniso_U_33
_atom_site_aniso_U_12
_atom_site_aniso_U_13
_atom_site_aniso_U_23
Ca1 0.03670 0.03670 0.02000 0.01830 0.00000 0.00000
Ce1 0.03670 0.03670 0.02000 0.01830 0.00000 0.00000
La1 0.03670 0.03670 0.02000 0.01830 0.00000 0.00000
Nd1 0.03670 0.03670 0.02000 0.01830 0.00000 0.00000
Y1 0.03670 0.03670 0.02000 0.01830 0.00000 0.00000
Pr1 0.03670 0.03670 0.02000 0.01830 0.00000 0.00000
Ca2 0.03660 0.03100 0.02580 0.01260 0.00000 0.00000
Ce2 0.03660 0.03100 0.02580 0.01260 0.00000 0.00000
La2 0.03660 0.03100 0.02580 0.01260 0.00000 0.00000
Nd2 0.03660 0.03100 0.02580 0.01260 0.00000 0.00000
Y2 0.03660 0.03100 0.02580 0.01260 0.00000 0.00000
Pr2 0.03660 0.03100 0.02580 0.01260 0.00000 0.00000
Si 0.02800 0.03100 0.02200 0.01700 0.00000 0.00000
P 0.02800 0.03100 0.02200 0.01700 0.00000 0.00000
O1 0.03700 0.03200 0.05600 0.01400 0.00000 0.00000
O2 0.03600 0.05700 0.03000 0.03200 0.00000 0.00000
O3 0.04800 0.09800 0.03400 0.04900 0.01300 0.02800
F 0.05800 0.05800 0.15900 0.02900 0.00000 0.00000

loop_
_atom_site_label
_atom_site_fract_x
_atom_site_fract_y
_atom_site_fract_z
_atom_site_occupancy
_atom_site_U_iso_or_equiv
Ca1 0.33333 0.66667 0.00060 0.65400 0.03110
Ce1 0.33333 0.66667 0.00060 0.16100 0.03110
La1 0.33333 0.66667 0.00060 0.09400 0.03110
Nd1 0.33333 0.66667 0.00060 0.04500 0.03110
Y1 0.33333 0.66667 0.00060 0.03100 0.03110
Pr1 0.33333 0.66667 0.00060 0.01400 0.03110
Ca2 0.24870 0.01070 0.25000 0.56600 0.03300
Ce2 0.24870 0.01070 0.25000 0.20300 0.03300
La2 0.24870 0.01070 0.25000 0.11800 0.03300
Nd2 0.24870 0.01070 0.25000 0.05700 0.03300
Y2 0.24870 0.01070 0.25000 0.03900 0.03300
Pr2 0.24870 0.01070 0.25000 0.01700 0.03300
Si 0.37180 0.40010 0.25000 0.65000 0.02610
P 0.37180 0.40010 0.25000 0.35000 0.02610
O1 0.46770 0.59060 0.25000 1.00000 0.04300
O2 0.48660 0.32550 0.25000 1.00000 0.03700
O3 0.25630 0.34320 0.43100 1.00000 0.05400
F 0.00000 0.00000 0.25000 1.00000 0.09200

loop_
_cod_related_entry_id
_cod_related_entry_database
_cod_related_entry_code
1 AMCSD 0007198
